data_4034422
loop_
_publ_author_name
'O'Hara, Chelsea'
'Yang, Chou-Hsun'
'Francis, Andrew J.'
'Newell, Brian S.'
'Wang, Haobin'
'Resendiz, Marino J. E.'

_publ_section_title
;
 Photocycloaddition of <i>S</i>,<i>S</i>-Dioxo-benzothiophene-2-methanol,
 Reactivity in the Solid State and in Solution: Mechanistic Studies and
 Diastereoselective Formation of Cyclobutyl Rings.
;
_journal_issue 15
_journal_name_full 'The Journal of organic chemistry'
_journal_page_first 9714
_journal_page_last 9725
_journal_paper_doi 10.1021/acs.joc.9b01354
_journal_volume 84
_journal_year 2019
_chemical_formula_sum 'C20 H22 O7 S3'
_chemical_formula_weight 470.55
_chemical_name_common C18H16O6S2
_space_group_crystal_system triclinic
_space_group_IT_number 2
_space_group_name_Hall '-P 1'
_space_group_name_H-M_alt 'P -1'
_atom_sites_solution_hydrogens geom
_atom_sites_solution_primary direct
_atom_sites_solution_secondary difmap
_cell_angle_alpha 90.71(3)
_cell_angle_beta 107.221(19)
_cell_angle_gamma 101.633(19)
_cell_formula_units_Z 2
_cell_length_a 8.383(7)
_cell_length_b 9.251(8)
_cell_length_c 13.884(13)
_cell_measurement_reflns_used 9869
_cell_measurement_temperature 102.(2)
_cell_measurement_theta_max 34.9005
_cell_measurement_theta_min 2.6051
_cell_volume 1004.3(15)
_computing_cell_refinement 'SAINT V8.38A (Bruker AXS Inc., 2017)'
_computing_data_collection 'Bruker Instrument Service V6.2.6 (Bruker AXS Inc., 2017)'
_computing_data_reduction 'SAINT V8.38A (Bruker AXS Inc., 2017)'
_computing_molecular_graphics 'shelXle (C.B. Huebschle, rev 924)'
_computing_publication_material 'APEX3 v2018.7-2 (Bruker AXS Inc., 2017)'
_computing_structure_refinement 'SHELXL-2018/3 (Sheldrick, 2018)'
_computing_structure_solution 'SHELXT 2014/5 (Sheldrick, 2014)'
_diffrn_ambient_temperature 102.(2)
_diffrn_detector_area_resol_mean 10.4167
_diffrn_measured_fraction_theta_full 1.000
_diffrn_measured_fraction_theta_max 1.000
_diffrn_measurement_device_type 'Bruker D8 QUEST '
_diffrn_measurement_method '\f and \w scans'
_diffrn_radiation_monochromator 'curved graphite'
_diffrn_radiation_type 'Mo K\a'
_diffrn_radiation_wavelength 0.71073
_diffrn_reflns_av_R_equivalents 0.1177
_diffrn_reflns_av_unetI/netI 0.0603
_diffrn_reflns_limit_h_max 11
_diffrn_reflns_limit_h_min -11
_diffrn_reflns_limit_k_max 12
_diffrn_reflns_limit_k_min -12
_diffrn_reflns_limit_l_max 18
_diffrn_reflns_limit_l_min -18
_diffrn_reflns_number 47259
_diffrn_reflns_theta_full 28.28
_diffrn_reflns_theta_max 28.28
_diffrn_reflns_theta_min 2.25
_diffrn_source 'sealed tube'
_diffrn_source_type 'Siemans KFF Mo2K-90'
_exptl_absorpt_coefficient_mu 0.412
_exptl_absorpt_correction_T_max 0.7471
_exptl_absorpt_correction_T_min 0.6386
_exptl_absorpt_correction_type multi-scan
_exptl_absorpt_process_details
;
Krause, L., Herbst-Irmer, R., Sheldrick, G. M., Stalke, D. (2015).
"Comparison of silver and molybdenum microfocus X-ray sources for
single-crystal structure determination"
J. Appl. Cryst. 48, 3-10.
;
_exptl_crystal_colour 'clear colourless'
_exptl_crystal_density_diffrn 1.556
_exptl_crystal_density_method 'not measured'
_exptl_crystal_description block
_exptl_crystal_F_000 492
_exptl_crystal_size_max 0.118
_exptl_crystal_size_mid 0.105
_exptl_crystal_size_min 0.067
_refine_diff_density_max 0.510
_refine_diff_density_min -0.408
_refine_ls_extinction_method none
_refine_ls_goodness_of_fit_ref 1.123
_refine_ls_hydrogen_treatment mixed
_refine_ls_matrix_type full
_refine_ls_number_parameters 280
_refine_ls_number_reflns 4987
_refine_ls_number_restraints 0
_refine_ls_restrained_S_all 1.123
_refine_ls_R_factor_all 0.0811
_refine_ls_R_factor_gt 0.0479
_refine_ls_shift/su_max 0.000
_refine_ls_shift/su_mean 0.000
_refine_ls_structure_factor_coef Fsqd
_refine_ls_weighting_details 'w=1/[\s^2^(Fo^2^)+(0.0391P)^2^+0.4909P] where P=(Fo^2^+2Fc^2^)/3'
_refine_ls_weighting_scheme calc
_refine_ls_wR_factor_gt 0.0966
_refine_ls_wR_factor_ref 0.1079
_reflns_number_gt 3541
_reflns_number_total 4987
_reflns_threshold_expression 'I > 2\s(I)'
_cod_data_source_file jo9b01354_si_005.cif
_cod_data_source_block mr05
_cod_depositor_comments
;
The following automatic conversions were performed:

data item '_exptl_absorpt_correction_type' value 'Multi-Scan' was
changed to 'multi-scan' in accordance with the
/home/data/users/saulius/crontab/automatic-downloads/current/ACS/lib/dictionaries/cif_core.dic
dictionary named 'cif_core.dic' version 2.4.2 last updated on
2011-04-26.

Automatic conversion script
Id: cif_fix_values 6909 2019-04-08 15:41:33Z antanas 
;
_cod_database_code 4034422

loop_
_space_group_symop_operation_xyz
'x, y, z'
'-x, -y, -z'

loop_
_atom_site_type_symbol
_atom_site_label
_atom_site_fract_x
_atom_site_fract_y
_atom_site_fract_z
_atom_site_U_iso_or_equiv
_atom_site_adp_type
_atom_site_calc_flag
_atom_site_refinement_flags_adp
_atom_site_refinement_flags_posn
_atom_site_occupancy
S S1 0.86199(8) 0.80808(7) 0.75664(5) 0.01506(14) Uani d . . 1
S S2 0.45098(8) 0.40412(6) 0.86069(4) 0.01393(14) Uani d . . 1
O O1 0.7560(2) 0.82913(19) 0.65736(13) 0.0209(4) Uani d . . 1
O O2 1.0428(2) 0.82736(19) 0.77214(14) 0.0216(4) Uani d . . 1
O O3 0.2759(2) 0.37703(19) 0.86120(13) 0.0186(4) Uani d . . 1
O O4 0.5765(2) 0.37836(19) 0.95214(12) 0.0181(4) Uani d . . 1
O O5 0.2421(2) 0.59556(19) 0.71135(13) 0.0168(4) Uani d . . 1
H H5 0.241(2) 0.645(2) 0.6604(19) 0.025 Uiso calc U R 1
O O6 0.9303(2) 0.4910(2) 0.72801(13) 0.0204(4) Uani d . . 1
H H6 1.030(4) 0.526(3) 0.7299(10) 0.031 Uiso calc U R 1
C C1 0.7038(3) 0.6685(3) 0.88568(17) 0.0135(5) Uani d . . 1
H H1 0.748416 0.617737 0.948086 0.016 Uiso calc U R 1
C C2 0.7744(3) 0.6312(2) 0.79851(17) 0.0126(5) Uani d . . 1
C C3 0.5884(3) 0.5590(3) 0.73038(17) 0.0128(5) Uani d . . 1
H H3 0.547086 0.619152 0.672491 0.015 Uiso calc U R 1
C C4 0.5198(3) 0.5875(3) 0.81984(17) 0.0125(5) Uani d . . 1
C C5 0.3751(3) 0.6702(3) 0.79678(18) 0.0148(5) Uani d . . 1
H H5A 0.331854 0.673377 0.855686 0.018 Uiso calc U R 1
H H5AB 0.41679 0.773185 0.782515 0.018 Uiso calc U R 1
C C6 0.9044(3) 0.5334(3) 0.81942(18) 0.0165(5) Uani d . . 1
H H6A 1.014016 0.587916 0.86698 0.02 Uiso calc U R 1
H H6AB 0.862701 0.444197 0.851083 0.02 Uiso calc U R 1
C C7 0.7345(3) 0.8342(3) 0.90571(17) 0.0135(5) Uani d . . 1
C C8 0.6874(3) 0.9075(3) 0.97825(18) 0.0165(5) Uani d . . 1
H H8 0.624784 0.852795 1.017749 0.02 Uiso calc U R 1
C C9 0.7326(3) 1.0603(3) 0.99196(19) 0.0183(5) Uani d . . 1
H H9 0.69958 1.110142 1.040712 0.022 Uiso calc U R 1
C C10 0.8259(3) 1.1423(3) 0.93550(19) 0.0186(5) Uani d . . 1
H H10 0.858105 1.246992 0.947226 0.022 Uiso calc U R 1
C C11 0.8721(3) 1.0721(3) 0.86228(19) 0.0180(5) Uani d . . 1
H H11 0.934955 1.126958 0.822969 0.022 Uiso calc U R 1
C C12 0.8228(3) 0.9178(3) 0.84837(18) 0.0145(5) Uani d . . 1
C C13 0.5474(3) 0.3958(3) 0.69801(18) 0.0137(5) Uani d . . 1
C C14 0.4714(3) 0.3046(3) 0.75746(18) 0.0151(5) Uani d . . 1
C C15 0.4222(3) 0.1515(3) 0.73832(19) 0.0184(5) Uani d . . 1
H H15 0.371541 0.091579 0.781085 0.022 Uiso calc U R 1
C C16 0.4496(3) 0.0891(3) 0.6544(2) 0.0214(6) Uani d . . 1
H H16 0.417059 -0.014964 0.638805 0.026 Uiso calc U R 1
C C17 0.5246(3) 0.1795(3) 0.5934(2) 0.0212(6) Uani d . . 1
H H17 0.542556 0.135835 0.536221 0.025 Uiso calc U R 1
C C18 0.5738(3) 0.3318(3) 0.61382(19) 0.0188(5) Uani d . . 1
H H18 0.624881 0.3918 0.571261 0.023 Uiso calc U R 1
S S3 0.06176(8) 0.81275(7) 0.51362(5) 0.01768(15) Uani d . . 1
O O7 0.2196(2) 0.7479(2) 0.55269(13) 0.0208(4) Uani d . . 1
C C19 0.0439(4) 0.8382(3) 0.38438(19) 0.0218(6) Uani d . . 1
H H19A 0.050641 0.746484 0.35123 0.033 Uiso calc U R 1
H H19B 0.137241 0.918331 0.380014 0.033 Uiso calc U R 1
H H19C -0.066042 0.863911 0.350669 0.033 Uiso calc U R 1
C C20 -0.1169(3) 0.6623(3) 0.4948(2) 0.0209(6) Uani d . . 1
H H20A -0.222841 0.697459 0.466926 0.031 Uiso calc U R 1
H H20B -0.11547 0.620972 0.559641 0.031 Uiso calc U R 1
H H20C -0.11077 0.585603 0.44751 0.031 Uiso calc U R 1

loop_
_atom_site_aniso_label
_atom_site_aniso_U_11
_atom_site_aniso_U_22
_atom_site_aniso_U_33
_atom_site_aniso_U_12
_atom_site_aniso_U_13
_atom_site_aniso_U_23
S1 0.0178(3) 0.0135(3) 0.0153(3) 0.0016(2) 0.0082(2) 0.0003(2)
S2 0.0159(3) 0.0126(3) 0.0139(3) 0.0027(2) 0.0056(2) 0.0012(2)
O1 0.0297(11) 0.0187(9) 0.0130(8) 0.0024(8) 0.0063(8) 0.0030(7)
O2 0.0192(10) 0.0180(9) 0.0291(10) -0.0002(7) 0.0126(8) -0.0029(8)
O3 0.0165(9) 0.0185(9) 0.0209(9) 0.0011(7) 0.0078(7) 0.0003(7)
O4 0.0214(10) 0.0170(9) 0.0154(9) 0.0052(7) 0.0041(7) 0.0027(7)
O5 0.0146(9) 0.0179(9) 0.0160(9) 0.0024(7) 0.0026(7) 0.0016(7)
O6 0.0146(9) 0.0212(10) 0.0253(10) 0.0013(8) 0.0080(8) -0.0062(8)
C1 0.0122(12) 0.0155(12) 0.0121(11) 0.0022(9) 0.0032(9) 0.0007(9)
C2 0.0127(12) 0.0117(11) 0.0135(11) 0.0009(9) 0.0051(9) 0.0014(9)
C3 0.0131(12) 0.0139(11) 0.0123(11) 0.0034(9) 0.0050(9) 0.0015(9)
C4 0.0141(12) 0.0116(11) 0.0124(11) 0.0029(9) 0.0047(9) 0.0011(9)
C5 0.0134(12) 0.0143(11) 0.0161(12) 0.0046(9) 0.0029(10) -0.0001(9)
C6 0.0162(13) 0.0169(12) 0.0177(12) 0.0050(10) 0.0061(10) 0.0028(10)
C7 0.0110(12) 0.0133(11) 0.0134(11) 0.0015(9) 0.0003(9) 0.0009(9)
C8 0.0141(13) 0.0211(13) 0.0145(12) 0.0032(10) 0.0050(10) -0.0007(10)
C9 0.0183(13) 0.0210(13) 0.0163(12) 0.0068(11) 0.0047(10) -0.0033(10)
C10 0.0185(14) 0.0144(12) 0.0199(13) 0.0029(10) 0.0021(11) -0.0009(10)
C11 0.0197(14) 0.0164(12) 0.0171(12) 0.0029(10) 0.0048(10) 0.0025(10)
C12 0.0128(12) 0.0175(12) 0.0129(11) 0.0044(10) 0.0030(10) -0.0003(9)
C13 0.0094(12) 0.0132(11) 0.0177(12) 0.0028(9) 0.0030(9) -0.0007(9)
C14 0.0114(12) 0.0179(12) 0.0155(12) 0.0039(10) 0.0029(10) -0.0009(10)
C15 0.0161(13) 0.0162(12) 0.0207(13) 0.0004(10) 0.0045(10) -0.0004(10)
C16 0.0181(14) 0.0165(13) 0.0262(14) 0.0022(10) 0.0028(11) -0.0078(11)
C17 0.0169(14) 0.0236(13) 0.0222(13) 0.0028(11) 0.0062(11) -0.0093(11)
C18 0.0136(13) 0.0241(13) 0.0178(12) 0.0019(10) 0.0048(10) -0.0034(10)
S3 0.0194(3) 0.0159(3) 0.0170(3) 0.0037(2) 0.0045(3) -0.0007(2)
O7 0.0169(10) 0.0260(10) 0.0188(9) 0.0054(8) 0.0036(8) 0.0044(8)
C19 0.0256(15) 0.0223(13) 0.0181(13) 0.0081(11) 0.0054(11) 0.0065(11)
C20 0.0160(13) 0.0228(14) 0.0234(13) 0.0010(11) 0.0071(11) 0.0003(11)

loop_
_atom_type_symbol
_atom_type_description
_atom_type_scat_dispersion_real
_atom_type_scat_dispersion_imag
_atom_type_scat_source
C C 0.0033 0.0016 'International Tables Vol C Tables 4.2.6.8 and 6.1.1.4'
H H 0.0000 0.0000 'International Tables Vol C Tables 4.2.6.8 and 6.1.1.4'
O O 0.0106 0.0060 'International Tables Vol C Tables 4.2.6.8 and 6.1.1.4'
S S 0.1246 0.1234 'International Tables Vol C Tables 4.2.6.8 and 6.1.1.4'

loop_
_geom_angle_atom_site_label_1
_geom_angle_atom_site_label_2
_geom_angle_atom_site_label_3
_geom_angle
O2 S1 O1 117.49(12)
O2 S1 C12 110.70(12)
O1 S1 C12 109.67(13)
O2 S1 C2 111.48(12)
O1 S1 C2 110.14(12)
C12 S1 C2 95.09(13)
O3 S2 O4 116.80(12)
O3 S2 C14 111.29(11)
O4 S2 C14 108.84(12)
O3 S2 C4 112.13(11)
O4 S2 C4 110.27(12)
C14 S2 C4 95.43(13)
C5 O5 H5 109.5
C6 O6 H6 109.5
C7 C1 C2 110.11(19)
C7 C1 C4 116.8(2)
C2 C1 C4 89.40(18)
C7 C1 H1 112.8
C2 C1 H1 112.8
C4 C1 H1 112.8
C6 C2 C1 118.1(2)
C6 C2 C3 116.8(2)
C1 C2 C3 90.40(19)
C6 C2 S1 110.27(18)
C1 C2 S1 106.65(16)
C3 C2 S1 113.04(16)
C13 C3 C4 110.97(19)
C13 C3 C2 118.3(2)
C4 C3 C2 89.45(18)
C13 C3 H3 112.0
C4 C3 H3 112.0
C2 C3 H3 112.0
C5 C4 C3 116.0(2)
C5 C4 C1 119.6(2)
C3 C4 C1 90.57(18)
C5 C4 S2 110.38(17)
C3 C4 S2 105.35(16)
C1 C4 S2 112.86(16)
O5 C5 C4 108.48(19)
O5 C5 H5A 110.0
C4 C5 H5A 110.0
O5 C5 H5AB 110.0
C4 C5 H5AB 110.0
H5A C5 H5AB 108.4
O6 C6 C2 109.8(2)
O6 C6 H6A 109.7
C2 C6 H6A 109.7
O6 C6 H6AB 109.7
C2 C6 H6AB 109.7
H6A C6 H6AB 108.2
C12 C7 C8 118.6(2)
C12 C7 C1 115.5(2)
C8 C7 C1 125.9(2)
C9 C8 C7 119.4(2)
C9 C8 H8 120.3
C7 C8 H8 120.3
C8 C9 C10 121.1(2)
C8 C9 H9 119.5
C10 C9 H9 119.5
C11 C10 C9 120.5(2)
C11 C10 H10 119.8
C9 C10 H10 119.8
C10 C11 C12 117.6(2)
C10 C11 H11 121.2
C12 C11 H11 121.2
C7 C12 C11 122.8(2)
C7 C12 S1 112.40(19)
C11 C12 S1 124.8(2)
C14 C13 C18 118.6(2)
C14 C13 C3 114.9(2)
C18 C13 C3 126.4(2)
C13 C14 C15 123.1(2)
C13 C14 S2 112.21(19)
C15 C14 S2 124.71(19)
C14 C15 C16 117.8(2)
C14 C15 H15 121.1
C16 C15 H15 121.1
C17 C16 C15 119.9(2)
C17 C16 H16 120.1
C15 C16 H16 120.1
C18 C17 C16 121.6(2)
C18 C17 H17 119.2
C16 C17 H17 119.2
C17 C18 C13 119.1(2)
C17 C18 H18 120.5
C13 C18 H18 120.5
O7 S3 C19 104.62(12)
O7 S3 C20 106.06(14)
C19 S3 C20 98.06(13)
S3 C19 H19A 109.5
S3 C19 H19B 109.5
H19A C19 H19B 109.5
S3 C19 H19C 109.5
H19A C19 H19C 109.5
H19B C19 H19C 109.5
S3 C20 H20A 109.5
S3 C20 H20B 109.5
H20A C20 H20B 109.5
S3 C20 H20C 109.5
H20A C20 H20C 109.5
H20B C20 H20C 109.5

loop_
_geom_bond_atom_site_label_1
_geom_bond_atom_site_label_2
_geom_bond_distance
S1 O2 1.439(2)
S1 O1 1.442(2)
S1 C12 1.764(3)
S1 C2 1.829(3)
S2 O3 1.440(2)
S2 O4 1.447(2)
S2 C14 1.763(3)
S2 C4 1.832(3)
O5 C5 1.419(3)
O5 H5 0.85(3)
O6 C6 1.413(3)
O6 H6 0.83(3)
C1 C7 1.510(4)
C1 C2 1.559(3)
C1 C4 1.568(3)
C1 H1 1.0
C2 C6 1.519(3)
C2 C3 1.569(3)
C3 C13 1.510(3)
C3 C4 1.556(3)
C3 H3 1.0
C4 C5 1.520(3)
C5 H5A 0.99
C5 H5AB 0.99
C6 H6A 0.99
C6 H6AB 0.99
C7 C12 1.383(3)
C7 C8 1.399(3)
C8 C9 1.383(4)
C8 H8 0.95
C9 C10 1.393(4)
C9 H9 0.95
C10 C11 1.386(4)
C10 H10 0.95
C11 C12 1.397(4)
C11 H11 0.95
C13 C14 1.382(3)
C13 C18 1.399(3)
C14 C15 1.391(4)
C15 C16 1.393(4)
C15 H15 0.95
C16 C17 1.390(4)
C16 H16 0.95
C17 C18 1.386(4)
C17 H17 0.95
C18 H18 0.95
S3 O7 1.519(2)
S3 C19 1.779(3)
S3 C20 1.780(3)
C19 H19A 0.98
C19 H19B 0.98
C19 H19C 0.98
C20 H20A 0.98
C20 H20B 0.98
C20 H20C 0.98

loop_
_geom_hbond_atom_site_label_D
_geom_hbond_atom_site_label_H
_geom_hbond_atom_site_label_A
_geom_hbond_site_symmetry_A
_geom_hbond_distance_DH
_geom_hbond_distance_HA
_geom_hbond_distance_DA
_geom_hbond_angle_DHA
O5 H5 S3 . 0.85 2.83 3.573(3) 147.2
O5 H5 O7 . 0.85 1.77 2.610(3) 175.1
O6 H6 O5 1_655 0.83 1.86 2.677(3) 170.4
C1 H1 O4 . 1.00 2.40 2.946(4) 113.8
C3 H3 O1 . 1.00 2.40 2.956(3) 114.6
C5 H5A O4 2_667 0.99 2.63 3.434(4) 138.7
C19 H19A O6 2_666 0.98 2.50 3.479(4) 178.2
C19 H19B O1 2_676 0.98 2.45 3.340(4) 151.3
C20 H20B O6 1_455 0.98 2.60 3.574(4) 170.2
C20 H20C O5 2_566 0.98 2.57 3.468(4) 152.1

loop_
_geom_torsion_atom_site_label_1
_geom_torsion_atom_site_label_2
_geom_torsion_atom_site_label_3
_geom_torsion_atom_site_label_4
_geom_torsion
C7 C1 C2 C6 123.8(2)
C4 C1 C2 C6 -117.7(2)
C7 C1 C2 C3 -115.2(2)
C4 C1 C2 C3 3.27(17)
C7 C1 C2 S1 -0.9(2)
C4 C1 C2 S1 117.51(16)
O2 S1 C2 C6 -11.6(2)
O1 S1 C2 C6 120.64(17)
C12 S1 C2 C6 -126.24(17)
O2 S1 C2 C1 117.80(17)
O1 S1 C2 C1 -109.92(18)
C12 S1 C2 C1 3.20(18)
O2 S1 C2 C3 -144.44(16)
O1 S1 C2 C3 -12.2(2)
C12 S1 C2 C3 100.96(18)
C6 C2 C3 C13 5.2(3)
C1 C2 C3 C13 -117.0(2)
S1 C2 C3 C13 134.72(19)
C6 C2 C3 C4 118.8(2)
C1 C2 C3 C4 -3.29(18)
S1 C2 C3 C4 -111.61(17)
C13 C3 C4 C5 -112.7(2)
C2 C3 C4 C5 126.9(2)
C13 C3 C4 C1 123.6(2)
C2 C3 C4 C1 3.28(18)
C13 C3 C4 S2 9.7(2)
C2 C3 C4 S2 -110.65(16)
C7 C1 C4 C5 -11.6(3)
C2 C1 C4 C5 -124.0(2)
C7 C1 C4 C3 109.0(2)
C2 C1 C4 C3 -3.30(18)
C7 C1 C4 S2 -144.03(18)
C2 C1 C4 S2 103.65(17)
O3 S2 C4 C5 0.62(19)
O4 S2 C4 C5 -131.38(17)
C14 S2 C4 C5 116.23(17)
O3 S2 C4 C3 -125.34(16)
O4 S2 C4 C3 102.67(17)
C14 S2 C4 C3 -9.72(17)
O3 S2 C4 C1 137.37(17)
O4 S2 C4 C1 5.38(19)
C14 S2 C4 C1 -107.01(18)
C3 C4 C5 O5 53.5(3)
C1 C4 C5 O5 160.34(19)
S2 C4 C5 O5 -66.2(2)
C1 C2 C6 O6 169.77(19)
C3 C2 C6 O6 63.6(3)
S1 C2 C6 O6 -67.3(2)
C2 C1 C7 C12 -2.7(3)
C4 C1 C7 C12 -102.6(3)
C2 C1 C7 C8 179.7(2)
C4 C1 C7 C8 79.8(3)
C12 C7 C8 C9 -1.2(4)
C1 C7 C8 C9 176.4(2)
C7 C8 C9 C10 -0.7(4)
C8 C9 C10 C11 1.5(4)
C9 C10 C11 C12 -0.5(4)
C8 C7 C12 C11 2.3(4)
C1 C7 C12 C11 -175.5(2)
C8 C7 C12 S1 -176.95(19)
C1 C7 C12 S1 5.2(3)
C10 C11 C12 C7 -1.5(4)
C10 C11 C12 S1 177.70(19)
O2 S1 C12 C7 -120.22(19)
O1 S1 C12 C7 108.5(2)
C2 S1 C12 C7 -5.0(2)
O2 S1 C12 C11 60.5(2)
O1 S1 C12 C11 -70.7(2)
C2 S1 C12 C11 175.8(2)
C4 C3 C13 C14 -4.9(3)
C2 C3 C13 C14 96.3(3)
C4 C3 C13 C18 172.9(2)
C2 C3 C13 C18 -85.8(3)
C18 C13 C14 C15 0.9(4)
C3 C13 C14 C15 179.0(2)
C18 C13 C14 S2 179.23(19)
C3 C13 C14 S2 -2.7(3)
O3 S2 C14 C13 123.95(19)
O4 S2 C14 C13 -105.9(2)
C4 S2 C14 C13 7.7(2)
O3 S2 C14 C15 -57.8(2)
O4 S2 C14 C15 72.3(2)
C4 S2 C14 C15 -174.1(2)
C13 C14 C15 C16 -0.8(4)
S2 C14 C15 C16 -178.9(2)
C14 C15 C16 C17 0.3(4)
C15 C16 C17 C18 0.1(4)
C16 C17 C18 C13 0.0(4)
C14 C13 C18 C17 -0.5(4)
C3 C13 C18 C17 -178.3(2)
